data_2222553
loop_
_publ_author_name
'Shishkina, Svetlana V.'
'Shishkin, Oleg V.'
'Ukrainets, Igor V.'
'Tkach, Andrei A.'
'Grinevich, Lina A.'

_publ_section_title
;Ethyl
 5-[(1<i>H</i>-benzoimidazol-2-yl)aminocarbonyl]-4-hydroxy-2-methyl-6-oxo-1-propyl-1,6-dihydropyridine-3-carboxylate--ethanol--methanol
 (4/2/1)
;
_journal_coeditor_code BG2271
_journal_issue 8
_journal_name_full 'Acta Crystallographica Section E'
_journal_page_first o1984
_journal_paper_doi 10.1107/S1600536809026816
_journal_volume 65
_journal_year 2009
_chemical_formula_iupac '4C20 H22 N4 O5, 2C2 H6 O, C H4 O'
_chemical_formula_moiety '4(C20 H22 N4 O5), 2(C2 H6 O), C H4 O'
_chemical_formula_sum 'C85 H104 N16 O23'
_chemical_formula_weight 1717.84
_chemical_name_systematic
;Ethyl
 5-[(1<i>H</i>-benzoimidazol-2-yl)aminocarbonyl]-4-hydroxy-2-methyl-6-oxo-\
1-propyl-1,6-dihydropyridine-3-carboxylate--ethanol--methanol
 (4/2/1)
;
_space_group_IT_number 2
_symmetry_cell_setting triclinic
_symmetry_space_group_name_Hall '-P 1'
_symmetry_space_group_name_H-M 'P -1'
_atom_sites_solution_hydrogens geom
_atom_sites_solution_primary direct
_atom_sites_solution_secondary difmap
_audit_creation_method SHELXL-97
_cell_angle_alpha 86.804(3)
_cell_angle_beta 70.980(3)
_cell_angle_gamma 78.652(3)
_cell_formula_units_Z 1
_cell_length_a 10.5527(4)
_cell_length_b 13.9720(4)
_cell_length_c 16.0242(5)
_cell_measurement_reflns_used 6420
_cell_measurement_temperature 293(2)
_cell_measurement_theta_max 32.1
_cell_measurement_theta_min 2.7
_cell_volume 2189.90(13)
_computing_cell_refinement
;
CrysAlis RED (Oxford Diffraction, 2005)
;
_computing_data_collection
;
CrysAlis CCD (Oxford Diffraction, 2005)
;
_computing_data_reduction
;
CrysAlis RED (Oxford Diffraction, 2005)
;
_computing_molecular_graphics 'XP (Bruker, 1998)'
_computing_publication_material 'SHELXTL (Sheldrick, 2008)'
_computing_structure_refinement 'SHELXTL (Sheldrick, 2008)'
_computing_structure_solution 'SHELXTL (Sheldrick, 2008)'
_diffrn_ambient_temperature 293(2)
_diffrn_detector_area_resol_mean 16.1827
_diffrn_measured_fraction_theta_full 0.973
_diffrn_measured_fraction_theta_max 0.973
_diffrn_measurement_device_type 'Oxford Diffraction Xcalibur3'
_diffrn_measurement_method \w
_diffrn_radiation_monochromator graphite
_diffrn_radiation_source 'Enhance (Mo) X-ray Source'
_diffrn_radiation_type MoK\a
_diffrn_radiation_wavelength 0.71073
_diffrn_reflns_av_R_equivalents 0.0300
_diffrn_reflns_av_sigmaI/netI 0.0489
_diffrn_reflns_limit_h_max 12
_diffrn_reflns_limit_h_min -12
_diffrn_reflns_limit_k_max 16
_diffrn_reflns_limit_k_min -16
_diffrn_reflns_limit_l_max 19
_diffrn_reflns_limit_l_min -19
_diffrn_reflns_number 23866
_diffrn_reflns_theta_full 25.00
_diffrn_reflns_theta_max 25.00
_diffrn_reflns_theta_min 2.78
_diffrn_standards_interval_count 50
_exptl_absorpt_coefficient_mu 0.096
_exptl_absorpt_correction_type none
_exptl_crystal_colour colourless
_exptl_crystal_density_diffrn 1.303
_exptl_crystal_density_method 'not measured'
_exptl_crystal_description plate
_exptl_crystal_F_000 910
_exptl_crystal_size_max 0.40
_exptl_crystal_size_mid 0.30
_exptl_crystal_size_min 0.10
_refine_diff_density_max 0.438
_refine_diff_density_min -0.352
_refine_ls_extinction_method none
_refine_ls_goodness_of_fit_ref 0.894
_refine_ls_hydrogen_treatment constr
_refine_ls_matrix_type full
_refine_ls_number_parameters 596
_refine_ls_number_reflns 7499
_refine_ls_number_restraints 9
_refine_ls_restrained_S_all 0.895
_refine_ls_R_factor_all 0.1136
_refine_ls_R_factor_gt 0.0551
_refine_ls_shift/su_max 0.001
_refine_ls_shift/su_mean 0.000
_refine_ls_structure_factor_coef Fsqd
_refine_ls_weighting_details 'calc w=1/[\s^2^(Fo^2^)+(0.1051P)^2^] where P=(Fo^2^+2Fc^2^)/3'
_refine_ls_weighting_scheme calc
_refine_ls_wR_factor_gt 0.1432
_refine_ls_wR_factor_ref 0.1704
_reflns_number_gt 3785
_reflns_number_total 7499
_reflns_threshold_expression >2sigma(I)
_cod_data_source_file bg2271.cif
_cod_data_source_block I
_cod_original_cell_volume 2189.90(12)
_cod_database_code 2222553
_cod_database_fobs_code 2222553

loop_
_symmetry_equiv_pos_as_xyz
'x, y, z'
'-x, -y, -z'

loop_
_atom_site_type_symbol
_atom_site_label
_atom_site_fract_x
_atom_site_fract_y
_atom_site_fract_z
_atom_site_U_iso_or_equiv
_atom_site_adp_type
_atom_site_calc_flag
_atom_site_refinement_flags
_atom_site_occupancy
_atom_site_disorder_assembly
_atom_site_disorder_group
O O1 0.8136(6) -0.0281(4) 0.5379(4) 0.1256(19) Uani d PD 0.50 . .
H H1 0.7474 0.0031 0.5752 0.188 Uiso d PR 0.50 . .
C C1 0.9280(7) 0.0168(6) 0.5292(5) 0.104(3) Uani d PD 0.50 . .
H H13 1.0073 -0.0184 0.4859 0.156 Uiso d PR 0.50 . .
H H12 0.9102 0.0834 0.5112 0.156 Uiso d PR 0.50 . .
H H11 0.9436 0.0148 0.5851 0.156 Uiso d PR 0.50 . .
O O2 0.7030(3) 0.5258(2) -0.04837(18) 0.1089(9) Uani d D 1 . .
H H2 0.7304 0.5775 -0.0542 0.163 Uiso calc R 1 . .
C C2 0.6397(5) 0.5185(4) -0.1135(3) 0.1353(17) Uani d D 1 . .
H H22 0.5414 0.5338 -0.0861 0.162 Uiso calc R 1 . .
H H21 0.6637 0.4517 -0.1349 0.162 Uiso calc R 1 . .
C C3 0.6811(5) 0.5866(4) -0.1923(3) 0.1401(19) Uani d D 1 . .
H H33 0.6254 0.5856 -0.2291 0.210 Uiso calc R 1 . .
H H32 0.7753 0.5648 -0.2260 0.210 Uiso calc R 1 . .
H H31 0.6683 0.6519 -0.1712 0.210 Uiso calc R 1 . .
O O1A 0.93576(19) 0.61024(15) 0.32098(12) 0.0634(5) Uani d . 1 . .
H H1A 0.9905 0.6073 0.2709 0.095 Uiso calc R 1 . .
O O2A 0.61620(18) 0.64723(13) 0.16678(12) 0.0577(5) Uani d . 1 . .
O O3A 1.0200(2) 0.62015(14) 0.15611(12) 0.0619(5) Uani d . 1 . .
O O4A 0.6881(3) 0.55814(18) 0.53908(16) 0.1086(10) Uani d . 1 . .
O O5A 0.8100(2) 0.67441(14) 0.49024(12) 0.0663(6) Uani d . 1 B .
N N1A 0.5464(2) 0.63870(14) 0.31662(13) 0.0470(5) Uani d . 1 . .
N N2A 0.8745(2) 0.62809(14) 0.07776(13) 0.0491(5) Uani d . 1 . .
H H2A 0.7905 0.6334 0.0810 0.059 Uiso calc R 1 . .
N N3A 1.1051(2) 0.61149(14) -0.02264(14) 0.0507(5) Uani d . 1 . .
H H3A 1.1476 0.6071 0.0154 0.061 Uiso calc R 1 . .
N N4A 0.9310(2) 0.62716(15) -0.07671(14) 0.0518(6) Uani d . 1 . .
C C1A 0.5712(3) 0.63431(17) 0.39529(16) 0.0464(6) Uani d . 1 . .
C C2A 0.7019(3) 0.62597(17) 0.39704(16) 0.0478(6) Uani d . 1 . .
C C3A 0.8109(3) 0.62374(17) 0.31688(16) 0.0454(6) Uani d . 1 . .
C C4A 0.7849(3) 0.63165(16) 0.23636(15) 0.0439(6) Uani d . 1 . .
C C5A 0.6497(3) 0.64032(16) 0.23452(17) 0.0432(6) Uani d . 1 . .
C C6A 0.9007(3) 0.62683(17) 0.15455(17) 0.0469(6) Uani d . 1 . .
C C7A 0.9693(3) 0.62164(16) -0.00579(16) 0.0452(6) Uani d . 1 . .
C C8A 1.1622(3) 0.60966(17) -0.11410(17) 0.0493(7) Uani d . 1 . .
C C9A 1.2972(3) 0.60238(19) -0.16880(19) 0.0610(8) Uani d . 1 . .
H H9A 1.3695 0.5956 -0.1465 0.073 Uiso calc R 1 . .
C C10A 1.3164(3) 0.60597(19) -0.2586(2) 0.0650(8) Uani d . 1 . .
H H10A 1.4045 0.6019 -0.2979 0.078 Uiso calc R 1 . .
C C11A 1.2089(3) 0.61542(19) -0.29163(19) 0.0622(8) Uani d . 1 . .
H H11A 1.2267 0.6175 -0.3524 0.075 Uiso calc R 1 . .
C C12A 1.0771(3) 0.62182(19) -0.23733(18) 0.0596(7) Uani d . 1 . .
H H12A 1.0057 0.6276 -0.2604 0.072 Uiso calc R 1 . .
C C13A 1.0530(3) 0.61940(17) -0.14619(17) 0.0480(6) Uani d . 1 . .
C C14A 0.4088(3) 0.6390(2) 0.31050(19) 0.0567(7) Uani d . 1 . .
H H14B 0.3559 0.6091 0.3630 0.068 Uiso calc R 1 . .
H H14A 0.4185 0.5996 0.2600 0.068 Uiso calc R 1 . .
C C15A 0.3321(3) 0.7395(2) 0.3014(2) 0.0699(8) Uani d . 1 . .
H H15B 0.3144 0.7773 0.3543 0.084 Uiso calc R 1 . .
H H15A 0.3880 0.7719 0.2519 0.084 Uiso calc R 1 . .
C C16A 0.1993(3) 0.7370(3) 0.2871(3) 0.0963(11) Uani d . 1 . .
H H16C 0.1430 0.7058 0.3363 0.144 Uiso calc R 1 . .
H H16B 0.2164 0.7010 0.2339 0.144 Uiso calc R 1 . .
H H16A 0.1533 0.8024 0.2819 0.144 Uiso calc R 1 . .
C C17A 0.7317(3) 0.6147(2) 0.48234(18) 0.0608(8) Uani d . 1 . .
C C18A 0.8539(4) 0.6630(3) 0.5673(2) 0.0959(12) Uani d D 1 . .
H H18A 0.8992 0.5962 0.5711 0.115 Uiso calc PR 0.50 A 1
H H18B 0.7759 0.6785 0.6203 0.115 Uiso calc PR 0.50 A 1
H H18E 0.8463 0.5990 0.5928 0.115 Uiso calc PR 0.25 A 2
H H18F 0.7993 0.7123 0.6115 0.115 Uiso calc PR 0.25 A 2
H H18G 0.7882 0.6362 0.6156 0.115 Uiso calc PR 0.25 A 3
H H18H 0.8628 0.7256 0.5858 0.115 Uiso calc PR 0.25 A 3
C C19A 0.9530(10) 0.7334(8) 0.5579(7) 0.107(4) Uani d PD 0.50 B 1
H H19A 0.9841 0.7275 0.6083 0.161 Uiso calc PR 0.50 B 1
H H19B 0.9070 0.7992 0.5542 0.161 Uiso calc PR 0.50 B 1
H H19C 1.0298 0.7173 0.5053 0.161 Uiso calc PR 0.50 B 1
C C19C 1.0040(8) 0.6754(17) 0.5334(12) 0.098(7) Uani d PD 0.25 B 2
H H19G 1.0080 0.7426 0.5190 0.146 Uiso calc PR 0.25 B 2
H H19H 1.0521 0.6356 0.4816 0.146 Uiso calc PR 0.25 B 2
H H19I 1.0454 0.6558 0.5783 0.146 Uiso calc PR 0.25 B 2
C C19D 0.9929(14) 0.5928(15) 0.5406(10) 0.129(7) Uani d PD 0.25 B 3
H H19J 0.9796 0.5276 0.5575 0.194 Uiso calc PR 0.25 B 3
H H19K 1.0502 0.6121 0.5699 0.194 Uiso calc PR 0.25 B 3
H H19L 1.0357 0.5950 0.4779 0.194 Uiso calc PR 0.25 B 3
C C20A 0.4504(3) 0.6403(2) 0.47764(18) 0.0637(8) Uani d . 1 . .
H H20C 0.3804 0.6940 0.4734 0.095 Uiso calc R 1 . .
H H20B 0.4775 0.6500 0.5277 0.095 Uiso calc R 1 . .
H H20A 0.4158 0.5807 0.4845 0.095 Uiso calc R 1 . .
O O1B 0.5138(2) 0.15276(16) 0.20358(12) 0.0661(5) Uani d . 1 . .
H H1B 0.4590 0.1567 0.2537 0.099 Uiso calc R 1 . .
O O2B 0.83685(19) 0.12699(14) 0.35437(12) 0.0621(5) Uani d . 1 . .
O O3B 0.4315(2) 0.14907(14) 0.36909(11) 0.0626(5) Uani d . 1 . .
O O4B 0.7561(3) 0.0800(2) -0.01009(16) 0.1132(10) Uani d . 1 . .
O O5B 0.6275(2) 0.22567(15) 0.03465(13) 0.0774(6) Uani d . 1 . .
N N1B 0.9037(2) 0.13316(15) 0.20430(13) 0.0495(5) Uani d U 1 . .
N N2B 0.5847(2) 0.12074(14) 0.44403(12) 0.0470(5) Uani d . 1 . .
H H2B 0.6698 0.1119 0.4392 0.056 Uiso calc R 1 . .
N N3B 0.3573(2) 0.12625(14) 0.54523(13) 0.0469(5) Uani d . 1 . .
H H3B 0.3142 0.1335 0.5074 0.056 Uiso calc R 1 . .
N N4B 0.5335(2) 0.10497(15) 0.59801(13) 0.0496(5) Uani d . 1 . .
C C1B 0.8763(3) 0.13635(17) 0.12602(16) 0.0501(7) Uani d . 1 . .
C C2B 0.7451(3) 0.14426(17) 0.12605(16) 0.0477(6) Uani d . 1 . .
C C3B 0.6372(3) 0.14685(17) 0.20741(16) 0.0454(6) Uani d . 1 . .
C C4B 0.6659(3) 0.13928(16) 0.28656(15) 0.0423(6) Uani d . 1 . .
C C5B 0.8017(3) 0.13273(17) 0.28661(16) 0.0449(6) Uani d . 1 . .
C C6B 0.5526(3) 0.13693(17) 0.36914(16) 0.0466(6) Uani d . 1 . .
C C7B 0.4930(3) 0.11702(16) 0.52847(16) 0.0439(6) Uani d . 1 . .
C C8B 0.3012(3) 0.12150(17) 0.63690(16) 0.0454(6) Uani d . 1 . .
C C9B 0.1684(3) 0.1288(2) 0.69188(18) 0.0568(7) Uani d . 1 . .
H H9B 0.0954 0.1380 0.6701 0.068 Uiso calc R 1 . .
C C10B 0.1500(3) 0.1216(2) 0.78080(19) 0.0612(8) Uani d . 1 . .
H H10B 0.0620 0.1263 0.8202 0.073 Uiso calc R 1 . .
C C11B 0.2572(3) 0.1078(2) 0.81315(18) 0.0589(7) Uani d . 1 . .
H H11B 0.2398 0.1037 0.8739 0.071 Uiso calc R 1 . .
C C12B 0.3898(3) 0.09979(19) 0.75866(17) 0.0553(7) Uani d . 1 . .
H H12B 0.4622 0.0891 0.7813 0.066 Uiso calc R 1 . .
C C13B 0.4118(3) 0.10834(17) 0.66814(16) 0.0446(6) Uani d . 1 . .
C C14B 1.0427(3) 0.1290(2) 0.20801(19) 0.0586(7) Uani d U 1 . .
H H14D 1.0369 0.1665 0.2587 0.070 Uiso calc R 1 . .
H H14C 1.0953 0.1592 0.1555 0.070 Uiso calc R 1 . .
C C15B 1.1158(3) 0.0272(2) 0.2143(2) 0.0689(8) Uani d . 1 . .
H H15D 1.1263 -0.0096 0.1622 0.083 Uiso calc R 1 . .
H H15C 1.0619 -0.0042 0.2654 0.083 Uiso calc R 1 . .
C C16B 1.2553(4) 0.0263(3) 0.2224(3) 0.1056(13) Uani d . 1 . .
H H16F 1.3074 0.0599 0.1733 0.158 Uiso calc R 1 . .
H H16E 1.3020 -0.0399 0.2228 0.158 Uiso calc R 1 . .
H H16D 1.2447 0.0584 0.2764 0.158 Uiso calc R 1 . .
C C17B 0.7118(3) 0.1451(2) 0.04263(18) 0.0646(8) Uani d . 1 . .
C C18B 0.5741(4) 0.2295(3) -0.0391(2) 0.1005(12) Uani d DU 1 . .
H H18D 0.6441 0.1966 -0.0901 0.121 Uiso calc R 1 . .
H H18C 0.5483 0.2969 -0.0546 0.121 Uiso calc R 1 . .
C C19B 0.4490(4) 0.1798(3) -0.0134(3) 0.1195(15) Uani d DU 1 . .
H H19F 0.4750 0.1130 0.0015 0.179 Uiso calc R 1 . .
H H19E 0.4146 0.1822 -0.0622 0.179 Uiso calc R 1 . .
H H19D 0.3793 0.2132 0.0365 0.179 Uiso calc R 1 . .
C C20B 0.9947(3) 0.1321(2) 0.04247(17) 0.0620(8) Uani d . 1 . .
H H20F 0.9628 0.1339 -0.0074 0.093 Uiso calc R 1 . .
H H20E 1.0593 0.0727 0.0407 0.093 Uiso calc R 1 . .
H H20D 1.0379 0.1869 0.0406 0.093 Uiso calc R 1 . .

loop_
_atom_site_aniso_label
_atom_site_aniso_U_11
_atom_site_aniso_U_22
_atom_site_aniso_U_33
_atom_site_aniso_U_12
_atom_site_aniso_U_13
_atom_site_aniso_U_23
O1 0.101(5) 0.156(5) 0.125(5) -0.011(4) -0.047(4) -0.017(4)
C1 0.079(5) 0.173(8) 0.062(5) -0.006(6) -0.039(4) 0.014(5)
O2 0.098(2) 0.142(2) 0.0954(19) -0.0334(19) -0.0382(16) 0.0141(17)
C2 0.130(4) 0.168(4) 0.140(4) -0.030(3) -0.088(4) 0.005(4)
C3 0.123(4) 0.218(5) 0.106(3) -0.073(4) -0.055(3) 0.036(4)
O1A 0.0518(13) 0.0949(14) 0.0495(11) -0.0165(11) -0.0226(9) -0.0021(11)
O2A 0.0486(11) 0.0806(12) 0.0461(11) -0.0094(10) -0.0201(9) 0.0013(9)
O3A 0.0469(12) 0.0902(14) 0.0488(11) -0.0154(10) -0.0135(9) -0.0049(9)
O4A 0.165(3) 0.1181(19) 0.0764(16) -0.0805(19) -0.0612(17) 0.0487(15)
O5A 0.0851(15) 0.0796(13) 0.0487(11) -0.0282(12) -0.0345(11) 0.0049(9)
N1A 0.0458(14) 0.0497(12) 0.0455(13) -0.0111(10) -0.0133(11) 0.0000(9)
N2A 0.0455(14) 0.0633(13) 0.0397(13) -0.0116(11) -0.0144(11) 0.0010(10)
N3A 0.0497(15) 0.0588(13) 0.0433(13) -0.0082(11) -0.0163(11) 0.0026(10)
N4A 0.0543(15) 0.0599(13) 0.0421(13) -0.0104(11) -0.0166(11) -0.0010(10)
C1A 0.0564(18) 0.0459(14) 0.0375(14) -0.0170(13) -0.0117(13) 0.0006(11)
C2A 0.0608(19) 0.0454(14) 0.0415(15) -0.0173(13) -0.0183(14) 0.0031(11)
C3A 0.0476(17) 0.0447(14) 0.0473(15) -0.0126(12) -0.0177(13) -0.0001(11)
C4A 0.0479(17) 0.0436(13) 0.0410(14) -0.0095(12) -0.0149(12) -0.0006(11)
C5A 0.0421(16) 0.0444(14) 0.0434(15) -0.0084(12) -0.0138(13) -0.0007(11)
C6A 0.0456(17) 0.0496(14) 0.0459(16) -0.0090(12) -0.0150(13) -0.0013(11)
C7A 0.0462(17) 0.0444(14) 0.0447(16) -0.0107(12) -0.0132(13) 0.0017(11)
C8A 0.0530(18) 0.0456(14) 0.0432(15) -0.0104(13) -0.0061(14) -0.0014(11)
C9A 0.0568(19) 0.0632(17) 0.0613(19) -0.0146(15) -0.0148(16) -0.0011(14)
C10A 0.065(2) 0.0574(17) 0.0575(19) -0.0117(15) -0.0001(17) 0.0017(14)
C11A 0.074(2) 0.0570(17) 0.0461(17) -0.0107(16) -0.0081(17) 0.0026(13)
C12A 0.074(2) 0.0584(16) 0.0443(16) -0.0114(15) -0.0167(16) 0.0019(13)
C13A 0.0531(18) 0.0440(14) 0.0440(15) -0.0084(12) -0.0120(14) 0.0005(11)
C14A 0.0465(17) 0.0657(17) 0.0585(17) -0.0180(14) -0.0133(14) -0.0005(13)
C15A 0.058(2) 0.075(2) 0.079(2) -0.0153(16) -0.0236(17) -0.0028(16)
C16A 0.052(2) 0.118(3) 0.120(3) -0.019(2) -0.029(2) 0.000(2)
C17A 0.074(2) 0.0634(17) 0.0479(17) -0.0168(16) -0.0222(16) 0.0069(14)
C18A 0.118(3) 0.130(3) 0.057(2) -0.022(3) -0.051(2) -0.003(2)
C19A 0.152(9) 0.124(8) 0.090(7) -0.065(7) -0.076(6) 0.003(6)
C19C 0.135(17) 0.103(16) 0.107(16) -0.062(14) -0.089(14) 0.021(13)
C19D 0.103(15) 0.21(2) 0.097(13) -0.015(16) -0.075(12) 0.031(14)
C20A 0.065(2) 0.0704(18) 0.0517(17) -0.0201(16) -0.0096(15) -0.0001(14)
O1B 0.0506(13) 0.1019(15) 0.0473(11) -0.0132(11) -0.0191(9) 0.0058(11)
O2B 0.0503(12) 0.0938(14) 0.0428(11) -0.0131(10) -0.0158(9) -0.0005(10)
O3B 0.0459(12) 0.0921(14) 0.0451(11) -0.0093(10) -0.0110(9) 0.0031(9)
O4B 0.135(2) 0.124(2) 0.0706(16) 0.0405(18) -0.0494(16) -0.0471(15)
O5B 0.0963(17) 0.0793(14) 0.0563(12) 0.0021(13) -0.0361(12) 0.0090(10)
N1B 0.0418(13) 0.0587(13) 0.0433(13) -0.0083(10) -0.0079(10) 0.0002(10)
N2B 0.0383(12) 0.0632(13) 0.0355(12) -0.0065(10) -0.0078(10) -0.0026(10)
N3B 0.0404(13) 0.0600(13) 0.0396(12) -0.0076(10) -0.0125(10) -0.0022(9)
N4B 0.0455(14) 0.0619(13) 0.0379(12) -0.0119(11) -0.0075(11) -0.0014(10)
C1B 0.060(2) 0.0448(14) 0.0390(15) -0.0048(13) -0.0100(13) 0.0027(11)
C2B 0.0543(18) 0.0487(14) 0.0363(14) -0.0011(13) -0.0143(13) -0.0012(11)
C3B 0.0486(17) 0.0464(14) 0.0410(15) -0.0072(12) -0.0149(13) -0.0016(11)
C4B 0.0495(17) 0.0408(13) 0.0340(13) -0.0077(12) -0.0101(12) -0.0016(10)
C5B 0.0411(16) 0.0509(15) 0.0390(15) -0.0064(12) -0.0092(13) 0.0009(11)
C6B 0.0485(18) 0.0477(14) 0.0418(15) -0.0068(13) -0.0128(13) -0.0038(11)
C7B 0.0437(16) 0.0440(14) 0.0405(15) -0.0096(12) -0.0079(13) -0.0020(11)
C8B 0.0459(16) 0.0456(14) 0.0405(14) -0.0082(12) -0.0083(13) -0.0015(11)
C9B 0.0425(17) 0.0750(18) 0.0515(17) -0.0170(14) -0.0100(14) 0.0013(14)
C10B 0.0529(19) 0.0715(18) 0.0512(18) -0.0178(15) -0.0016(15) -0.0046(14)
C11B 0.066(2) 0.0674(17) 0.0369(15) -0.0182(15) -0.0051(15) 0.0001(13)
C12B 0.0562(19) 0.0634(17) 0.0446(16) -0.0141(14) -0.0119(14) -0.0017(13)
C13B 0.0489(17) 0.0452(14) 0.0363(14) -0.0100(12) -0.0082(13) -0.0024(11)
C14B 0.0518(17) 0.0687(18) 0.0515(16) -0.0154(15) -0.0090(14) -0.0001(13)
C15B 0.057(2) 0.078(2) 0.067(2) -0.0133(16) -0.0121(16) -0.0038(15)
C16B 0.059(2) 0.123(3) 0.138(4) -0.021(2) -0.037(2) 0.014(3)
C17B 0.068(2) 0.081(2) 0.0361(16) -0.0040(18) -0.0108(15) -0.0032(15)
C18B 0.126(3) 0.118(3) 0.062(2) -0.001(2) -0.051(2) 0.012(2)
C19B 0.140(4) 0.147(4) 0.101(3) -0.032(3) -0.077(3) 0.013(3)
C20B 0.062(2) 0.0698(18) 0.0427(16) -0.0084(15) -0.0031(14) 0.0028(13)

loop_
_atom_type_symbol
_atom_type_description
_atom_type_scat_dispersion_real
_atom_type_scat_dispersion_imag
_atom_type_scat_source
C C 0.0033 0.0016 'International Tables Vol C Tables 4.2.6.8 and 6.1.1.4'
H H 0.0000 0.0000 'International Tables Vol C Tables 4.2.6.8 and 6.1.1.4'
N N 0.0061 0.0033 'International Tables Vol C Tables 4.2.6.8 and 6.1.1.4'
O O 0.0106 0.0060 'International Tables Vol C Tables 4.2.6.8 and 6.1.1.4'

loop_
_geom_angle_atom_site_label_1
_geom_angle_atom_site_label_2
_geom_angle_atom_site_label_3
_geom_angle_site_symmetry_1
_geom_angle_site_symmetry_3
_geom_angle
_geom_angle_publ_flag
C1 O1 H1 . . 107.4 ?
O1 C1 C1 . 2_756 126.6(9) ?
O1 C1 H13 . . 109.2 ?
O1 C1 H12 . . 110.2 ?
C1 C1 H12 2_756 . 101.3 ?
H13 C1 H12 . . 109.5 ?
O1 C1 H11 . . 109.0 ?
C1 C1 H11 2_756 . 99.1 ?
H13 C1 H11 . . 109.5 ?
H12 C1 H11 . . 109.5 ?
C2 O2 H2 . . 109.5 ?
O2 C2 C3 . . 113.5(3) ?
O2 C2 H22 . . 108.9 ?
C3 C2 H22 . . 108.9 ?
O2 C2 H21 . . 108.9 ?
C3 C2 H21 . . 108.9 ?
H22 C2 H21 . . 107.7 ?
C2 C3 H33 . . 109.5 ?
C2 C3 H32 . . 109.5 ?
H33 C3 H32 . . 109.5 ?
C2 C3 H31 . . 109.5 ?
H33 C3 H31 . . 109.5 ?
H32 C3 H31 . . 109.5 ?
C3A O1A H1A . . 109.5 ?
C17A O5A C18A . . 116.9(2) ?
C1A N1A C5A . . 122.9(2) ?
C1A N1A C14A . . 122.5(2) ?
C5A N1A C14A . . 114.6(2) ?
C6A N2A C7A . . 126.5(2) ?
C6A N2A H2A . . 116.8 ?
C7A N2A H2A . . 116.8 ?
C7A N3A C8A . . 105.9(2) ?
C7A N3A H3A . . 127.1 ?
C8A N3A H3A . . 127.1 ?
C7A N4A C13A . . 103.8(2) ?
N1A C1A C2A . . 120.2(2) ?
N1A C1A C20A . . 117.2(2) ?
C2A C1A C20A . . 122.6(2) ?
C1A C2A C3A . . 119.7(2) ?
C1A C2A C17A . . 120.8(2) ?
C3A C2A C17A . . 119.4(3) ?
O1A C3A C4A . . 122.0(2) ?
O1A C3A C2A . . 118.0(2) ?
C4A C3A C2A . . 120.0(2) ?
C3A C4A C5A . . 120.3(2) ?
C3A C4A C6A . . 118.5(2) ?
C5A C4A C6A . . 121.2(2) ?
O2A C5A N1A . . 118.0(2) ?
O2A C5A C4A . . 125.2(2) ?
N1A C5A C4A . . 116.8(2) ?
O3A C6A N2A . . 121.2(2) ?
O3A C6A C4A . . 121.2(2) ?
N2A C6A C4A . . 117.6(2) ?
N4A C7A N3A . . 114.5(2) ?
N4A C7A N2A . . 121.1(2) ?
N3A C7A N2A . . 124.4(2) ?
C13A C8A N3A . . 105.5(2) ?
C13A C8A C9A . . 123.1(2) ?
N3A C8A C9A . . 131.4(3) ?
C10A C9A C8A . . 115.6(3) ?
C10A C9A H9A . . 122.2 ?
C8A C9A H9A . . 122.2 ?
C11A C10A C9A . . 122.1(3) ?
C11A C10A H10A . . 119.0 ?
C9A C10A H10A . . 119.0 ?
C12A C11A C10A . . 121.8(3) ?
C12A C11A H11A . . 119.1 ?
C10A C11A H11A . . 119.1 ?
C11A C12A C13A . . 118.0(3) ?
C11A C12A H12A . . 121.0 ?
C13A C12A H12A . . 121.0 ?
C8A C13A N4A . . 110.3(2) ?
C8A C13A C12A . . 119.5(3) ?
N4A C13A C12A . . 130.2(3) ?
N1A C14A C15A . . 113.3(2) ?
N1A C14A H14B . . 108.9 ?
C15A C14A H14B . . 108.9 ?
N1A C14A H14A . . 108.9 ?
C15A C14A H14A . . 108.9 ?
H14B C14A H14A . . 107.7 ?
C16A C15A C14A . . 112.1(3) ?
C16A C15A H15B . . 109.2 ?
C14A C15A H15B . . 109.2 ?
C16A C15A H15A . . 109.2 ?
C14A C15A H15A . . 109.2 ?
H15B C15A H15A . . 107.9 ?
C15A C16A H16C . . 109.5 ?
C15A C16A H16B . . 109.5 ?
H16C C16A H16B . . 109.5 ?
C15A C16A H16A . . 109.5 ?
H16C C16A H16A . . 109.5 ?
H16B C16A H16A . . 109.5 ?
O4A C17A O5A . . 122.9(3) ?
O4A C17A C2A . . 124.1(3) ?
O5A C17A C2A . . 113.0(2) ?
O5A C18A C19A . . 107.5(5) ?
O5A C18A C19D . . 106.6(6) ?
C19A C18A C19D . . 78.2(10) ?
O5A C18A C19C . . 104.9(8) ?
C19D C18A C19C . . 45.0(10) ?
O5A C18A H18A . . 110.2 ?
C19A C18A H18A . . 110.2 ?
C19C C18A H18A . . 79.8 ?
O5A C18A H18B . . 110.2 ?
C19A C18A H18B . . 110.2 ?
C19D C18A H18B . . 137.0 ?
C19C C18A H18B . . 137.6 ?
H18A C18A H18B . . 108.5 ?
O5A C18A H18E . . 110.8 ?
C19A C18A H18E . . 134.7 ?
C19D C18A H18E . . 68.4 ?
C19C C18A H18E . . 110.8 ?
H18B C18A H18E . . 78.2 ?
O5A C18A H18F . . 110.8 ?
C19A C18A H18F . . 78.4 ?
C19D C18A H18F . . 140.3 ?
C19C C18A H18F . . 110.8 ?
H18A C18A H18F . . 132.8 ?
H18E C18A H18F . . 108.8 ?
O5A C18A H18G . . 110.4 ?
C19A C18A H18G . . 136.2 ?
C19D C18A H18G . . 110.4 ?
C19C C18A H18G . . 142.4 ?
H18A C18A H18G . . 76.3 ?
H18F C18A H18G . . 68.3 ?
O5A C18A H18H . . 110.4 ?
C19D C18A H18H . . 110.4 ?
C19C C18A H18H . . 69.3 ?
H18A C18A H18H . . 133.8 ?
H18B C18A H18H . . 76.6 ?
H18E C18A H18H . . 137.0 ?
H18G C18A H18H . . 108.6 ?
C18A C19A H19A . . 109.5 ?
C18A C19A H19B . . 109.5 ?
H19A C19A H19B . . 109.5 ?
C18A C19A H19C . . 109.5 ?
H19A C19A H19C . . 109.5 ?
H19B C19A H19C . . 109.5 ?
C18A C19C H19G . . 109.5 ?
C18A C19C H19H . . 109.5 ?
H19G C19C H19H . . 109.5 ?
C18A C19C H19I . . 109.5 ?
H19G C19C H19I . . 109.5 ?
H19H C19C H19I . . 109.5 ?
C18A C19D H19J . . 109.5 ?
C18A C19D H19K . . 109.5 ?
H19J C19D H19K . . 109.5 ?
C18A C19D H19L . . 109.5 ?
H19J C19D H19L . . 109.5 ?
H19K C19D H19L . . 109.5 ?
C1A C20A H20C . . 109.5 ?
C1A C20A H20B . . 109.5 ?
H20C C20A H20B . . 109.5 ?
C1A C20A H20A . . 109.5 ?
H20C C20A H20A . . 109.5 ?
H20B C20A H20A . . 109.5 ?
C3B O1B H1B . . 109.5 ?
C17B O5B C18B . . 116.8(2) ?
C1B N1B C5B . . 122.4(2) ?
C1B N1B C14B . . 122.4(2) ?
C5B N1B C14B . . 115.2(2) ?
C6B N2B C7B . . 126.0(2) ?
C6B N2B H2B . . 117.0 ?
C7B N2B H2B . . 117.0 ?
C7B N3B C8B . . 105.7(2) ?
C7B N3B H3B . . 127.2 ?
C8B N3B H3B . . 127.2 ?
C7B N4B C13B . . 103.4(2) ?
C2B C1B N1B . . 120.2(2) ?
C2B C1B C20B . . 122.4(2) ?
N1B C1B C20B . . 117.4(3) ?
C1B C2B C3B . . 119.8(2) ?
C1B C2B C17B . . 121.8(2) ?
C3B C2B C17B . . 118.3(3) ?
O1B C3B C4B . . 122.8(2) ?
O1B C3B C2B . . 117.3(2) ?
C4B C3B C2B . . 119.8(2) ?
C3B C4B C5B . . 120.3(2) ?
C3B C4B C6B . . 118.3(2) ?
C5B C4B C6B . . 121.4(2) ?
O2B C5B N1B . . 117.9(2) ?
O2B C5B C4B . . 124.8(2) ?
N1B C5B C4B . . 117.3(2) ?
O3B C6B N2B . . 121.9(2) ?
O3B C6B C4B . . 121.0(2) ?
N2B C6B C4B . . 117.1(2) ?
N4B C7B N3B . . 115.3(2) ?
N4B C7B N2B . . 121.6(2) ?
N3B C7B N2B . . 123.2(2) ?
C9B C8B C13B . . 122.8(2) ?
C9B C8B N3B . . 132.0(2) ?
C13B C8B N3B . . 105.2(2) ?
C10B C9B C8B . . 116.2(3) ?
C10B C9B H9B . . 121.9 ?
C8B C9B H9B . . 121.9 ?
C11B C10B C9B . . 122.1(3) ?
C11B C10B H10B . . 119.0 ?
C9B C10B H10B . . 119.0 ?
C10B C11B C12B . . 122.0(3) ?
C10B C11B H11B . . 119.0 ?
C12B C11B H11B . . 119.0 ?
C11B C12B C13B . . 117.4(3) ?
C11B C12B H12B . . 121.3 ?
C13B C12B H12B . . 121.3 ?
C8B C13B C12B . . 119.5(2) ?
C8B C13B N4B . . 110.5(2) ?
C12B C13B N4B . . 130.1(2) ?
N1B C14B C15B . . 112.9(2) ?
N1B C14B H14D . . 109.0 ?
C15B C14B H14D . . 109.0 ?
N1B C14B H14C . . 109.0 ?
C15B C14B H14C . . 109.0 ?
H14D C14B H14C . . 107.8 ?
C14B C15B C16B . . 111.3(3) ?
C14B C15B H15D . . 109.4 ?
C16B C15B H15D . . 109.4 ?
C14B C15B H15C . . 109.4 ?
C16B C15B H15C . . 109.4 ?
H15D C15B H15C . . 108.0 ?
C15B C16B H16F . . 109.5 ?
C15B C16B H16E . . 109.5 ?
H16F C16B H16E . . 109.5 ?
C15B C16B H16D . . 109.5 ?
H16F C16B H16D . . 109.5 ?
H16E C16B H16D . . 109.5 ?
O4B C17B O5B . . 124.5(3) ?
O4B C17B C2B . . 123.6(3) ?
O5B C17B C2B . . 112.0(2) ?
O5B C18B C19B . . 109.9(3) ?
O5B C18B H18D . . 109.7 ?
C19B C18B H18D . . 109.7 ?
O5B C18B H18C . . 109.7 ?
C19B C18B H18C . . 109.7 ?
H18D C18B H18C . . 108.2 ?
C18B C19B H19F . . 109.5 ?
C18B C19B H19E . . 109.5 ?
H19F C19B H19E . . 109.5 ?
C18B C19B H19D . . 109.5 ?
H19F C19B H19D . . 109.5 ?
H19E C19B H19D . . 109.5 ?
C1B C20B H20F . . 109.5 ?
C1B C20B H20E . . 109.5 ?
H20F C20B H20E . . 109.5 ?
C1B C20B H20D . . 109.5 ?
H20F C20B H20D . . 109.5 ?
H20E C20B H20D . . 109.5 ?

loop_
_geom_bond_atom_site_label_1
_geom_bond_atom_site_label_2
_geom_bond_site_symmetry_2
_geom_bond_distance
_geom_bond_publ_flag
O1 C1 . 1.4313(10) ?
O1 H1 . 0.8200 ?
C1 C1 2_756 1.500(14) ?
C1 H13 . 0.9600 ?
C1 H12 . 0.9601 ?
C1 H11 . 0.9599 ?
O2 C2 . 1.428(6) ?
O2 H2 . 0.8200 ?
C2 C3 . 1.537(7) ?
C2 H22 . 0.9700 ?
C2 H21 . 0.9700 ?
C3 H33 . 0.9600 ?
C3 H32 . 0.9600 ?
C3 H31 . 0.9600 ?
O1A C3A . 1.316(3) ?
O1A H1A . 0.8200 ?
O2A C5A . 1.240(3) ?
O3A C6A . 1.252(3) ?
O4A C17A . 1.205(3) ?
O5A C17A . 1.322(3) ?
O5A C18A . 1.444(3) ?
N1A C1A . 1.364(3) ?
N1A C5A . 1.411(3) ?
N1A C14A . 1.486(3) ?
N2A C6A . 1.345(3) ?
N2A C7A . 1.380(3) ?
N2A H2A . 0.8600 ?
N3A C7A . 1.349(3) ?
N3A C8A . 1.391(3) ?
N3A H3A . 0.8600 ?
N4A C7A . 1.318(3) ?
N4A C13A . 1.390(3) ?
C1A C2A . 1.371(4) ?
C1A C20A . 1.499(4) ?
C2A C3A . 1.415(4) ?
C2A C17A . 1.493(4) ?
C3A C4A . 1.399(3) ?
C4A C5A . 1.417(3) ?
C4A C6A . 1.466(4) ?
C8A C13A . 1.388(4) ?
C8A C9A . 1.395(4) ?
C9A C10A . 1.386(4) ?
C9A H9A . 0.9300 ?
C10A C11A . 1.381(4) ?
C10A H10A . 0.9300 ?
C11A C12A . 1.368(4) ?
C11A H11A . 0.9300 ?
C12A C13A . 1.398(4) ?
C12A H12A . 0.9300 ?
C14A C15A . 1.502(4) ?
C14A H14B . 0.9700 ?
C14A H14A . 0.9700 ?
C15A C16A . 1.499(4) ?
C15A H15B . 0.9700 ?
C15A H15A . 0.9700 ?
C16A H16C . 0.9600 ?
C16A H16B . 0.9600 ?
C16A H16A . 0.9600 ?
C18A C19A . 1.5390(10) ?
C18A C19D . 1.5396(11) ?
C18A C19C . 1.5396(11) ?
C18A H18A . 0.9700 ?
C18A H18B . 0.9700 ?
C18A H18E . 0.9700 ?
C18A H18F . 0.9700 ?
C18A H18G . 0.9700 ?
C18A H18H . 0.9700 ?
C19A H19A . 0.9600 ?
C19A H19B . 0.9600 ?
C19A H19C . 0.9600 ?
C19C H19G . 0.9600 ?
C19C H19H . 0.9600 ?
C19C H19I . 0.9600 ?
C19D H19J . 0.9600 ?
C19D H19K . 0.9600 ?
C19D H19L . 0.9600 ?
C20A H20C . 0.9600 ?
C20A H20B . 0.9600 ?
C20A H20A . 0.9600 ?
O1B C3B . 1.310(3) ?
O1B H1B . 0.8200 ?
O2B C5B . 1.250(3) ?
O3B C6B . 1.256(3) ?
O4B C17B . 1.191(3) ?
O5B C17B . 1.319(4) ?
O5B C18B . 1.461(4) ?
N1B C1B . 1.373(3) ?
N1B C5B . 1.405(3) ?
N1B C14B . 1.478(3) ?
N2B C6B . 1.345(3) ?
N2B C7B . 1.388(3) ?
N2B H2B . 0.8600 ?
N3B C7B . 1.350(3) ?
N3B C8B . 1.396(3) ?
N3B H3B . 0.8600 ?
N4B C7B . 1.309(3) ?
N4B C13B . 1.399(3) ?
C1B C2B . 1.367(4) ?
C1B C20B . 1.499(4) ?
C2B C3B . 1.421(3) ?
C2B C17B . 1.488(4) ?
C3B C4B . 1.391(3) ?
C4B C5B . 1.418(4) ?
C4B C6B . 1.470(3) ?
C8B C9B . 1.378(4) ?
C8B C13B . 1.391(4) ?
C9B C10B . 1.375(4) ?
C9B H9B . 0.9300 ?
C10B C11B . 1.368(4) ?
C10B H10B . 0.9300 ?
C11B C12B . 1.373(4) ?
C11B H11B . 0.9300 ?
C12B C13B . 1.394(3) ?
C12B H12B . 0.9300 ?
C14B C15B . 1.494(4) ?
C14B H14D . 0.9700 ?
C14B H14C . 0.9700 ?
C15B C16B . 1.516(4) ?
C15B H15D . 0.9700 ?
C15B H15C . 0.9700 ?
C16B H16F . 0.9600 ?
C16B H16E . 0.9600 ?
C16B H16D . 0.9600 ?
C18B C19B . 1.539(6) ?
C18B H18D . 0.9700 ?
C18B H18C . 0.9700 ?
C19B H19F . 0.9600 ?
C19B H19E . 0.9600 ?
C19B H19D . 0.9600 ?
C20B H20F . 0.9600 ?
C20B H20E . 0.9600 ?
C20B H20D . 0.9600 ?

loop_
_geom_hbond_atom_site_label_D
_geom_hbond_atom_site_label_H
_geom_hbond_atom_site_label_A
_geom_hbond_site_symmetry_A
_geom_hbond_distance_DH
_geom_hbond_distance_HA
_geom_hbond_distance_DA
_geom_hbond_angle_DHA
_geom_hbond_publ_flag
O1A H1A O3A . 0.82 1.77 2.503(2) 148.5 yes
O1B H1B O3B . 0.82 1.78 2.508(2) 147.9 yes
N2A H2A O2A . 0.86 1.88 2.600(3) 139.6 yes
N2B H2B O2B . 0.86 1.88 2.596(3) 139.0 yes
N3A H3A O2 2_765 0.86 2.34 2.968(3) 129.7 yes
N3A H3A O3A . 0.86 2.21 2.710(3) 116.6 yes
N3B H3B O1 2_656 0.86 2.46 3.106(6) 132.4 yes
N3B H3B O3B . 0.86 2.18 2.691(3) 117.8 yes
O2 H2 N4A . 0.82 2.27 2.926(3) 137.5 yes
O1 H1 N4B . 0.82 2.35 3.050(6) 144.2 yes

loop_
_geom_torsion_atom_site_label_1
_geom_torsion_atom_site_label_2
_geom_torsion_atom_site_label_3
_geom_torsion_atom_site_label_4
_geom_torsion_site_symmetry_1
_geom_torsion_site_symmetry_2
_geom_torsion_site_symmetry_3
_geom_torsion_site_symmetry_4
_geom_torsion
_geom_torsion_publ_flag
C5A N1A C1A C2A . . . . -3.5(3) ?
C14A N1A C1A C2A . . . . 174.5(2) ?
C5A N1A C1A C20A . . . . 175.7(2) ?
C14A N1A C1A C20A . . . . -6.2(3) ?
N1A C1A C2A C3A . . . . 1.2(3) ?
C20A C1A C2A C3A . . . . -178.0(2) ?
N1A C1A C2A C17A . . . . -176.1(2) ?
C20A C1A C2A C17A . . . . 4.7(4) ?
C1A C2A C3A O1A . . . . -176.3(2) ?
C17A C2A C3A O1A . . . . 1.0(3) ?
C1A C2A C3A C4A . . . . 1.1(3) ?
C17A C2A C3A C4A . . . . 178.3(2) ?
O1A C3A C4A C5A . . . . 176.2(2) ?
C2A C3A C4A C5A . . . . -1.0(3) ?
O1A C3A C4A C6A . . . . -1.4(3) ?
C2A C3A C4A C6A . . . . -178.6(2) ?
C1A N1A C5A O2A . . . . -177.9(2) ?
C14A N1A C5A O2A . . . . 3.9(3) ?
C1A N1A C5A C4A . . . . 3.4(3) ?
C14A N1A C5A C4A . . . . -174.7(2) ?
C3A C4A C5A O2A . . . . -179.6(2) ?
C6A C4A C5A O2A . . . . -2.1(4) ?
C3A C4A C5A N1A . . . . -1.1(3) ?
C6A C4A C5A N1A . . . . 176.44(19) ?
C7A N2A C6A O3A . . . . 0.7(4) ?
C7A N2A C6A C4A . . . . -178.2(2) ?
C3A C4A C6A O3A . . . . -3.1(3) ?
C5A C4A C6A O3A . . . . 179.3(2) ?
C3A C4A C6A N2A . . . . 175.7(2) ?
C5A C4A C6A N2A . . . . -1.9(3) ?
C13A N4A C7A N3A . . . . 0.3(3) ?
C13A N4A C7A N2A . . . . 179.0(2) ?
C8A N3A C7A N4A . . . . -0.3(3) ?
C8A N3A C7A N2A . . . . -179.0(2) ?
C6A N2A C7A N4A . . . . -177.6(2) ?
C6A N2A C7A N3A . . . . 1.0(4) ?
C7A N3A C8A C13A . . . . 0.2(2) ?
C7A N3A C8A C9A . . . . 178.7(3) ?
C13A C8A C9A C10A . . . . 0.3(4) ?
N3A C8A C9A C10A . . . . -178.0(2) ?
C8A C9A C10A C11A . . . . -0.5(4) ?
C9A C10A C11A C12A . . . . 0.0(4) ?
C10A C11A C12A C13A . . . . 0.6(4) ?
N3A C8A C13A N4A . . . . 0.0(3) ?
C9A C8A C13A N4A . . . . -178.7(2) ?
N3A C8A C13A C12A . . . . 178.9(2) ?
C9A C8A C13A C12A . . . . 0.2(4) ?
C7A N4A C13A C8A . . . . -0.2(3) ?
C7A N4A C13A C12A . . . . -179.0(2) ?
C11A C12A C13A C8A . . . . -0.7(4) ?
C11A C12A C13A N4A . . . . 178.0(2) ?
C1A N1A C14A C15A . . . . 97.7(3) ?
C5A N1A C14A C15A . . . . -84.2(3) ?
N1A C14A C15A C16A . . . . 174.8(3) ?
C18A O5A C17A O4A . . . . 6.0(5) ?
C18A O5A C17A C2A . . . . -174.9(3) ?
C1A C2A C17A O4A . . . . 47.2(4) ?
C3A C2A C17A O4A . . . . -130.0(3) ?
C1A C2A C17A O5A . . . . -131.9(3) ?
C3A C2A C17A O5A . . . . 50.9(3) ?
C17A O5A C18A C19A . . . . 175.1(5) ?
C17A O5A C18A C19D . . . . 92.5(11) ?
C17A O5A C18A C19C . . . . 139.4(9) ?
C5B N1B C1B C2B . . . . 3.3(3) ?
C14B N1B C1B C2B . . . . -177.2(2) ?
C5B N1B C1B C20B . . . . -177.4(2) ?
C14B N1B C1B C20B . . . . 2.0(3) ?
N1B C1B C2B C3B . . . . -1.5(4) ?
C20B C1B C2B C3B . . . . 179.3(2) ?
N1B C1B C2B C17B . . . . -178.2(2) ?
C20B C1B C2B C17B . . . . 2.6(4) ?
C1B C2B C3B O1B . . . . -178.8(2) ?
C17B C2B C3B O1B . . . . -2.0(4) ?
C1B C2B C3B C4B . . . . -1.3(4) ?
C17B C2B C3B C4B . . . . 175.5(2) ?
O1B C3B C4B C5B . . . . 179.8(2) ?
C2B C3B C4B C5B . . . . 2.4(3) ?
O1B C3B C4B C6B . . . . 0.6(3) ?
C2B C3B C4B C6B . . . . -176.8(2) ?
C1B N1B C5B O2B . . . . 178.1(2) ?
C14B N1B C5B O2B . . . . -1.4(3) ?
C1B N1B C5B C4B . . . . -2.2(3) ?
C14B N1B C5B C4B . . . . 178.3(2) ?
C3B C4B C5B O2B . . . . 179.0(2) ?
C6B C4B C5B O2B . . . . -1.8(4) ?
C3B C4B C5B N1B . . . . -0.7(3) ?
C6B C4B C5B N1B . . . . 178.46(19) ?
C7B N2B C6B O3B . . . . -1.2(4) ?
C7B N2B C6B C4B . . . . 179.1(2) ?
C3B C4B C6B O3B . . . . -5.5(3) ?
C5B C4B C6B O3B . . . . 175.4(2) ?
C3B C4B C6B N2B . . . . 174.2(2) ?
C5B C4B C6B N2B . . . . -5.0(3) ?
C13B N4B C7B N3B . . . . -1.2(3) ?
C13B N4B C7B N2B . . . . 178.3(2) ?
C8B N3B C7B N4B . . . . 1.2(3) ?
C8B N3B C7B N2B . . . . -178.3(2) ?
C6B N2B C7B N4B . . . . -177.0(2) ?
C6B N2B C7B N3B . . . . 2.4(4) ?
C7B N3B C8B C9B . . . . 178.3(3) ?
C7B N3B C8B C13B . . . . -0.7(2) ?
C13B C8B C9B C10B . . . . -0.4(4) ?
N3B C8B C9B C10B . . . . -179.3(2) ?
C8B C9B C10B C11B . . . . -0.2(4) ?
C9B C10B C11B C12B . . . . -0.3(4) ?
C10B C11B C12B C13B . . . . 1.3(4) ?
C9B C8B C13B C12B . . . . 1.5(4) ?
N3B C8B C13B C12B . . . . -179.4(2) ?
C9B C8B C13B N4B . . . . -179.1(2) ?
N3B C8B C13B N4B . . . . 0.0(3) ?
C11B C12B C13B C8B . . . . -1.9(4) ?
C11B C12B C13B N4B . . . . 178.8(2) ?
C7B N4B C13B C8B . . . . 0.7(3) ?
C7B N4B C13B C12B . . . . 180.0(2) ?
C1B N1B C14B C15B . . . . -94.4(3) ?
C5B N1B C14B C15B . . . . 85.0(3) ?
N1B C14B C15B C16B . . . . -177.3(3) ?
C18B O5B C17B O4B . . . . 7.1(5) ?
C18B O5B C17B C2B . . . . -172.5(3) ?
C1B C2B C17B O4B . . . . 59.4(4) ?
C3B C2B C17B O4B . . . . -117.4(4) ?
C1B C2B C17B O5B . . . . -121.0(3) ?
C3B C2B C17B O5B . . . . 62.3(3) ?
C17B O5B C18B C19B . . . . 84.1(4) ?
